data_2229763
loop_
_publ_author_name
'Pourayoubi, Mehrdad'
'Tarahhomi, Atekeh'
'Rheingold, Arnold L.'
'Golen, James A.'

_publ_section_title
;
 <i>N</i>-(2-Fluorobenzoyl)-<i>N</i>',<i>N</i>''-bis(4-methylphenyl)phosphoric
 triamide
;
_journal_coeditor_code NC2222
_journal_issue 4
_journal_name_full 'Acta Crystallographica Section E'
_journal_page_first o934
_journal_paper_doi 10.1107/S1600536811009640
_journal_volume 67
_journal_year 2011
_chemical_formula_iupac 'C21 H21 F N3 O2 P'
_chemical_formula_moiety 'C21 H21 F N3 O2 P'
_chemical_formula_sum 'C21 H21 F N3 O2 P'
_chemical_formula_weight 397.38
_chemical_name_common
;
<i>N</i>-(2-Fluorobenzoyl)-<i>N</i>',<i>N</i>''-bis(4-methylphenyl)phosphoric
triamide
;
_chemical_name_systematic
;
<i>N</i>-{bis[(4-methylphenyl)amino]phosphoryl}-2-fluorobenzamide
;
_space_group_IT_number 14
_symmetry_cell_setting monoclinic
_symmetry_space_group_name_Hall '-P 2yn'
_symmetry_space_group_name_H-M 'P 1 21/n 1'
_atom_sites_solution_hydrogens geom
_atom_sites_solution_primary direct
_atom_sites_solution_secondary difmap
_audit_creation_method SHELXL-97
_cell_angle_alpha 90.00
_cell_angle_beta 96.6050(10)
_cell_angle_gamma 90.00
_cell_formula_units_Z 4
_cell_length_a 9.7697(9)
_cell_length_b 10.2197(9)
_cell_length_c 20.2404(18)
_cell_measurement_reflns_used 5744
_cell_measurement_temperature 100(2)
_cell_measurement_theta_max 27.48
_cell_measurement_theta_min 2.24
_cell_volume 2007.5(3)
_computing_cell_refinement 'SAINT (Bruker, 2005)'
_computing_data_collection 'SMART (Bruker, 2005)'
_computing_data_reduction 'SAINT (Bruker, 2005)'
_computing_molecular_graphics 'SHELXTL (Sheldrick, 2008)'
_computing_publication_material 'SHELXTL (Sheldrick, 2008) and enCIFer (Allen <i>et al.</i>, 2004)'
_computing_structure_refinement 'SHELXL97 (Sheldrick, 2008)'
_computing_structure_solution 'SHELXS97 (Sheldrick, 2008)'
_diffrn_ambient_temperature 100(2)
_diffrn_measured_fraction_theta_full 1.000
_diffrn_measured_fraction_theta_max 0.949
_diffrn_measurement_device_type 'Bruker SMART CCD area-detector'
_diffrn_measurement_method '\f and \w'
_diffrn_radiation_monochromator graphite
_diffrn_radiation_source 'fine-focus sealed tube'
_diffrn_radiation_type MoK\a
_diffrn_radiation_wavelength 0.71073
_diffrn_reflns_av_R_equivalents 0.0354
_diffrn_reflns_av_sigmaI/netI 0.0430
_diffrn_reflns_limit_h_max 12
_diffrn_reflns_limit_h_min -12
_diffrn_reflns_limit_k_max 13
_diffrn_reflns_limit_k_min -11
_diffrn_reflns_limit_l_max 25
_diffrn_reflns_limit_l_min -25
_diffrn_reflns_number 15865
_diffrn_reflns_theta_full 25.00
_diffrn_reflns_theta_max 27.91
_diffrn_reflns_theta_min 2.03
_exptl_absorpt_coefficient_mu 0.167
_exptl_absorpt_correction_T_max 0.9753
_exptl_absorpt_correction_T_min 0.9594
_exptl_absorpt_correction_type multi-scan
_exptl_absorpt_process_details '(SADABS; Bruker, 2005)'
_exptl_crystal_colour colourless
_exptl_crystal_density_diffrn 1.315
_exptl_crystal_density_method 'not measured'
_exptl_crystal_description block
_exptl_crystal_F_000 832
_exptl_crystal_size_max 0.25
_exptl_crystal_size_mid 0.15
_exptl_crystal_size_min 0.15
_refine_diff_density_max 0.413
_refine_diff_density_min -0.256
_refine_ls_extinction_method none
_refine_ls_goodness_of_fit_ref 1.051
_refine_ls_hydrogen_treatment mixed
_refine_ls_matrix_type full
_refine_ls_number_parameters 264
_refine_ls_number_reflns 4551
_refine_ls_number_restraints 3
_refine_ls_restrained_S_all 1.052
_refine_ls_R_factor_all 0.0683
_refine_ls_R_factor_gt 0.0458
_refine_ls_shift/su_max 0.007
_refine_ls_shift/su_mean 0.000
_refine_ls_structure_factor_coef Fsqd
_refine_ls_weighting_details 'calc w=1/[\s^2^(Fo^2^)+(0.0669P)^2^+0.4980P] where P=(Fo^2^+2Fc^2^)/3'
_refine_ls_weighting_scheme calc
_refine_ls_wR_factor_gt 0.1176
_refine_ls_wR_factor_ref 0.1274
_reflns_number_gt 3411
_reflns_number_total 4551
_reflns_threshold_expression I>2\s(I)
_cod_data_source_file nc2222.cif
_cod_data_source_block I
_cod_original_sg_symbol_H-M 'P 21/n'
_cod_database_code 2229763
_cod_database_fobs_code 2229763

loop_
_symmetry_equiv_pos_as_xyz
'x, y, z'
'-x+1/2, y+1/2, -z+1/2'
'-x, -y, -z'
'x-1/2, -y-1/2, z-1/2'

loop_
_atom_site_type_symbol
_atom_site_label
_atom_site_fract_x
_atom_site_fract_y
_atom_site_fract_z
_atom_site_U_iso_or_equiv
_atom_site_adp_type
_atom_site_calc_flag
_atom_site_refinement_flags
_atom_site_occupancy
_atom_site_disorder_assembly
_atom_site_disorder_group
P P1 0.72255(5) 0.92119(4) 0.50855(2) 0.02136(14) Uani d . 1 . .
F F1 0.92737(14) 1.40039(12) 0.55287(6) 0.0441(3) Uani d . 1 . .
O O1 0.91560(13) 1.14443(13) 0.50431(6) 0.0293(3) Uani d . 1 . .
O O2 0.58757(12) 0.86140(12) 0.51487(6) 0.0250(3) Uani d . 1 . .
N N1 0.69300(16) 1.08365(14) 0.50258(7) 0.0210(3) Uani d D 1 . .
H H1N 0.6074(11) 1.1095(19) 0.4983(9) 0.025 Uiso d D 1 . .
N N2 0.79772(16) 0.87866(15) 0.44363(8) 0.0240(3) Uani d D 1 . .
H H2N 0.8811(12) 0.8507(19) 0.4525(10) 0.029 Uiso d D 1 . .
N N3 0.84260(16) 0.88686(16) 0.56874(8) 0.0267(4) Uani d D 1 . .
H H3N 0.9270(12) 0.905(2) 0.5636(10) 0.032 Uiso d D 1 . .
C C1 0.8139(2) 1.41838(19) 0.50898(9) 0.0296(4) Uani d . 1 . .
C C2 0.7701(2) 1.5451(2) 0.49516(11) 0.0381(5) Uani d . 1 . .
H H2C 0.8194 1.6173 0.5157 0.046 Uiso calc R 1 . .
C C3 0.6533(2) 1.5647(2) 0.45090(11) 0.0379(5) Uani d . 1 . .
H H3B 0.6219 1.6511 0.4408 0.045 Uiso calc R 1 . .
C C4 0.5822(2) 1.4596(2) 0.42132(11) 0.0344(5) Uani d . 1 . .
H H4A 0.5029 1.4737 0.3903 0.041 Uiso calc R 1 . .
C C5 0.6265(2) 1.33331(19) 0.43680(9) 0.0278(4) Uani d . 1 . .
H H5A 0.5765 1.2612 0.4166 0.033 Uiso calc R 1 . .
C C6 0.74372(19) 1.31052(17) 0.48164(9) 0.0230(4) Uani d . 1 . .
C C7 0.79305(18) 1.17460(18) 0.49728(8) 0.0220(4) Uani d . 1 . .
C C8 0.7441(2) 0.89104(17) 0.37612(9) 0.0244(4) Uani d . 1 . .
C C9 0.6203(2) 0.9545(2) 0.35614(10) 0.0319(5) Uani d . 1 . .
H H9A 0.5685 0.9914 0.3884 0.038 Uiso calc R 1 . .
C C10 0.5725(2) 0.9640(2) 0.28921(10) 0.0360(5) Uani d . 1 . .
H H10A 0.4886 1.0089 0.2762 0.043 Uiso calc R 1 . .
C C11 0.6439(2) 0.9096(2) 0.24070(10) 0.0404(5) Uani d . 1 . .
C C12 0.7657(2) 0.8443(2) 0.26118(10) 0.0419(6) Uani d . 1 . .
H H12A 0.8157 0.8051 0.2288 0.050 Uiso calc R 1 . .
C C13 0.8164(2) 0.8347(2) 0.32801(10) 0.0341(5) Uani d . 1 . .
H H13A 0.9004 0.7898 0.3409 0.041 Uiso calc R 1 . .
C C14 0.5884(3) 0.9202(3) 0.16774(11) 0.0561(7) Uani d . 1 . .
H H14A 0.6098 0.8398 0.1446 0.084 Uiso calc R 1 . .
H H14B 0.6313 0.9950 0.1479 0.084 Uiso calc R 1 . .
H H14C 0.4884 0.9326 0.1636 0.084 Uiso calc R 1 . .
C C15 0.8269(2) 0.85706(18) 0.63606(9) 0.0260(4) Uani d . 1 . .
C C16 0.7217(2) 0.7756(2) 0.65213(10) 0.0406(5) Uani d . 1 . .
H H16A 0.6570 0.7408 0.6180 0.049 Uiso calc R 1 . .
C C17 0.7115(2) 0.7452(3) 0.71817(11) 0.0506(7) Uani d . 1 . .
H H17A 0.6367 0.6929 0.7288 0.061 Uiso calc R 1 . .
C C18 0.8072(3) 0.7891(2) 0.76906(10) 0.0435(6) Uani d . 1 . .
C C19 0.9162(3) 0.8633(2) 0.75138(11) 0.0507(7) Uani d . 1 . .
H H19A 0.9862 0.8909 0.7850 0.061 Uiso calc R 1 . .
C C20 0.9253(3) 0.8980(2) 0.68584(11) 0.0427(6) Uani d . 1 . .
H H20A 1.0000 0.9504 0.6752 0.051 Uiso calc R 1 . .
C C21 0.7964(3) 0.7510(3) 0.84055(11) 0.0657(8) Uani d . 1 . .
H H21A 0.8791 0.7801 0.8687 0.099 Uiso calc R 1 . .
H H21B 0.7879 0.6557 0.8437 0.099 Uiso calc R 1 . .
H H21C 0.7150 0.7926 0.8556 0.099 Uiso calc R 1 . .

loop_
_atom_site_aniso_label
_atom_site_aniso_U_11
_atom_site_aniso_U_22
_atom_site_aniso_U_33
_atom_site_aniso_U_12
_atom_site_aniso_U_13
_atom_site_aniso_U_23
P1 0.0143(3) 0.0263(2) 0.0236(2) 0.00103(18) 0.00229(18) 0.00314(18)
F1 0.0442(8) 0.0440(7) 0.0404(7) -0.0137(6) -0.0116(6) -0.0023(5)
O1 0.0150(7) 0.0379(8) 0.0351(8) -0.0004(6) 0.0030(6) 0.0005(6)
O2 0.0142(7) 0.0278(7) 0.0330(7) -0.0001(5) 0.0025(5) 0.0038(5)
N1 0.0143(8) 0.0244(8) 0.0245(8) 0.0002(6) 0.0038(6) 0.0007(6)
N2 0.0158(8) 0.0297(8) 0.0262(8) 0.0048(6) 0.0015(6) -0.0003(6)
N3 0.0133(8) 0.0388(9) 0.0279(9) 0.0000(7) 0.0018(7) 0.0086(6)
C1 0.0288(11) 0.0346(11) 0.0252(10) -0.0079(9) 0.0024(8) -0.0004(8)
C2 0.0497(15) 0.0292(10) 0.0368(12) -0.0104(10) 0.0106(10) -0.0051(9)
C3 0.0433(14) 0.0280(11) 0.0443(12) 0.0005(9) 0.0135(11) 0.0062(9)
C4 0.0271(11) 0.0353(11) 0.0411(12) 0.0002(9) 0.0058(9) 0.0084(9)
C5 0.0231(10) 0.0292(10) 0.0317(10) -0.0033(8) 0.0057(8) 0.0011(8)
C6 0.0202(10) 0.0273(9) 0.0227(9) -0.0035(7) 0.0073(7) -0.0015(7)
C7 0.0167(10) 0.0303(9) 0.0192(9) -0.0013(7) 0.0033(7) -0.0019(7)
C8 0.0212(10) 0.0274(9) 0.0247(9) -0.0034(8) 0.0032(8) 0.0010(7)
C9 0.0270(11) 0.0404(11) 0.0278(10) 0.0020(9) 0.0019(8) -0.0030(8)
C10 0.0290(12) 0.0461(12) 0.0313(11) 0.0001(10) -0.0038(9) 0.0029(9)
C11 0.0345(13) 0.0601(15) 0.0262(11) -0.0110(11) 0.0015(9) 0.0024(9)
C12 0.0351(13) 0.0624(15) 0.0300(12) -0.0047(11) 0.0109(10) -0.0062(10)
C13 0.0254(11) 0.0452(12) 0.0324(11) 0.0013(9) 0.0060(9) -0.0017(9)
C14 0.0465(16) 0.095(2) 0.0262(12) -0.0108(14) 0.0008(11) 0.0069(12)
C15 0.0234(10) 0.0299(10) 0.0248(10) 0.0057(8) 0.0040(8) 0.0025(7)
C16 0.0266(12) 0.0627(15) 0.0318(11) -0.0063(10) 0.0001(9) 0.0129(10)
C17 0.0322(13) 0.0782(18) 0.0421(14) -0.0019(12) 0.0075(11) 0.0229(12)
C18 0.0496(15) 0.0558(14) 0.0263(11) 0.0136(12) 0.0098(10) 0.0039(9)
C19 0.0709(19) 0.0504(14) 0.0284(12) -0.0100(13) -0.0048(12) -0.0038(10)
C20 0.0499(15) 0.0433(13) 0.0336(12) -0.0166(11) -0.0006(10) 0.0005(9)
C21 0.074(2) 0.095(2) 0.0310(13) 0.0190(17) 0.0163(13) 0.0111(13)

loop_
_atom_type_symbol
_atom_type_description
_atom_type_scat_dispersion_real
_atom_type_scat_dispersion_imag
_atom_type_scat_source
C C 0.0033 0.0016 'International Tables Vol C Tables 4.2.6.8 and 6.1.1.4'
H H 0.0000 0.0000 'International Tables Vol C Tables 4.2.6.8 and 6.1.1.4'
N N 0.0061 0.0033 'International Tables Vol C Tables 4.2.6.8 and 6.1.1.4'
O O 0.0106 0.0060 'International Tables Vol C Tables 4.2.6.8 and 6.1.1.4'
F F 0.0171 0.0103 'International Tables Vol C Tables 4.2.6.8 and 6.1.1.4'
P P 0.1023 0.0942 'International Tables Vol C Tables 4.2.6.8 and 6.1.1.4'

loop_
_geom_angle_atom_site_label_1
_geom_angle_atom_site_label_2
_geom_angle_atom_site_label_3
_geom_angle_site_symmetry_1
_geom_angle_site_symmetry_3
_geom_angle
_geom_angle_publ_flag
O2 P1 N3 . . 114.88(8) ?
O2 P1 N2 . . 116.67(8) ?
N3 P1 N2 . . 101.09(8) ?
O2 P1 N1 . . 105.49(8) ?
N3 P1 N1 . . 111.59(8) ?
N2 P1 N1 . . 107.03(8) ?
C7 N1 P1 . . 123.97(13) ?
C7 N1 H1N . . 118.3(13) ?
P1 N1 H1N . . 117.4(13) ?
C8 N2 P1 . . 127.06(13) ?
C8 N2 H2N . . 117.9(13) ?
P1 N2 H2N . . 114.9(13) ?
C15 N3 P1 . . 127.97(13) ?
C15 N3 H3N . . 111.7(14) ?
P1 N3 H3N . . 118.7(14) ?
F1 C1 C6 . . 119.15(18) ?
F1 C1 C2 . . 118.14(18) ?
C6 C1 C2 . . 122.7(2) ?
C3 C2 C1 . . 118.7(2) ?
C3 C2 H2C . . 120.7 ?
C1 C2 H2C . . 120.7 ?
C4 C3 C2 . . 120.4(2) ?
C4 C3 H3B . . 119.8 ?
C2 C3 H3B . . 119.8 ?
C3 C4 C5 . . 119.9(2) ?
C3 C4 H4A . . 120.0 ?
C5 C4 H4A . . 120.0 ?
C4 C5 C6 . . 120.93(19) ?
C4 C5 H5A . . 119.5 ?
C6 C5 H5A . . 119.5 ?
C1 C6 C5 . . 117.37(18) ?
C1 C6 C7 . . 121.68(18) ?
C5 C6 C7 . . 120.92(16) ?
O1 C7 N1 . . 121.22(17) ?
O1 C7 C6 . . 123.01(16) ?
N1 C7 C6 . . 115.77(15) ?
C9 C8 C13 . . 118.93(18) ?
C9 C8 N2 . . 122.47(16) ?
C13 C8 N2 . . 118.58(17) ?
C10 C9 C8 . . 120.08(18) ?
C10 C9 H9A . . 120.0 ?
C8 C9 H9A . . 120.0 ?
C9 C10 C11 . . 121.7(2) ?
C9 C10 H10A . . 119.2 ?
C11 C10 H10A . . 119.2 ?
C10 C11 C12 . . 117.8(2) ?
C10 C11 C14 . . 120.6(2) ?
C12 C11 C14 . . 121.6(2) ?
C11 C12 C13 . . 121.5(2) ?
C11 C12 H12A . . 119.2 ?
C13 C12 H12A . . 119.2 ?
C12 C13 C8 . . 120.0(2) ?
C12 C13 H13A . . 120.0 ?
C8 C13 H13A . . 120.0 ?
C11 C14 H14A . . 109.5 ?
C11 C14 H14B . . 109.5 ?
H14A C14 H14B . . 109.5 ?
C11 C14 H14C . . 109.5 ?
H14A C14 H14C . . 109.5 ?
H14B C14 H14C . . 109.5 ?
C20 C15 C16 . . 118.94(18) ?
C20 C15 N3 . . 119.60(18) ?
C16 C15 N3 . . 121.11(18) ?
C17 C16 C15 . . 119.8(2) ?
C17 C16 H16A . . 120.1 ?
C15 C16 H16A . . 120.1 ?
C18 C17 C16 . . 121.8(2) ?
C18 C17 H17A . . 119.1 ?
C16 C17 H17A . . 119.1 ?
C17 C18 C19 . . 117.3(2) ?
C17 C18 C21 . . 120.8(2) ?
C19 C18 C21 . . 121.8(2) ?
C20 C19 C18 . . 121.5(2) ?
C20 C19 H19A . . 119.2 ?
C18 C19 H19A . . 119.2 ?
C15 C20 C19 . . 120.5(2) ?
C15 C20 H20A . . 119.8 ?
C19 C20 H20A . . 119.8 ?
C18 C21 H21A . . 109.5 ?
C18 C21 H21B . . 109.5 ?
H21A C21 H21B . . 109.5 ?
C18 C21 H21C . . 109.5 ?
H21A C21 H21C . . 109.5 ?
H21B C21 H21C . . 109.5 ?

loop_
_geom_bond_atom_site_label_1
_geom_bond_atom_site_label_2
_geom_bond_site_symmetry_2
_geom_bond_distance
_geom_bond_publ_flag
P1 O2 . 1.4723(13) ?
P1 N3 . 1.6291(17) ?
P1 N2 . 1.6361(15) ?
P1 N1 . 1.6872(15) ?
F1 C1 . 1.351(2) ?
O1 C7 . 1.229(2) ?
N1 C7 . 1.362(2) ?
N1 H1N . 0.872(9) ?
N2 C8 . 1.412(2) ?
N2 H2N . 0.862(9) ?
N3 C15 . 1.422(2) ?
N3 H3N . 0.863(9) ?
C1 C6 . 1.380(3) ?
C1 C2 . 1.382(3) ?
C2 C3 . 1.382(3) ?
C2 H2C . 0.9500 ?
C3 C4 . 1.378(3) ?
C3 H3B . 0.9500 ?
C4 C5 . 1.385(3) ?
C4 H4A . 0.9500 ?
C5 C6 . 1.396(3) ?
C5 H5A . 0.9500 ?
C6 C7 . 1.492(3) ?
C8 C9 . 1.391(3) ?
C8 C13 . 1.392(3) ?
C9 C10 . 1.384(3) ?
C9 H9A . 0.9500 ?
C10 C11 . 1.385(3) ?
C10 H10A . 0.9500 ?
C11 C12 . 1.386(3) ?
C11 C14 . 1.517(3) ?
C12 C13 . 1.389(3) ?
C12 H12A . 0.9500 ?
C13 H13A . 0.9500 ?
C14 H14A . 0.9800 ?
C14 H14B . 0.9800 ?
C14 H14C . 0.9800 ?
C15 C20 . 1.375(3) ?
C15 C16 . 1.390(3) ?
C16 C17 . 1.387(3) ?
C16 H16A . 0.9500 ?
C17 C18 . 1.384(3) ?
C17 H17A . 0.9500 ?
C18 C19 . 1.387(3) ?
C18 C21 . 1.514(3) ?
C19 C20 . 1.386(3) ?
C19 H19A . 0.9500 ?
C20 H20A . 0.9500 ?
C21 H21A . 0.9800 ?
C21 H21B . 0.9800 ?
C21 H21C . 0.9800 ?

loop_
_geom_hbond_atom_site_label_D
_geom_hbond_atom_site_label_H
_geom_hbond_atom_site_label_A
_geom_hbond_site_symmetry_A
_geom_hbond_distance_DH
_geom_hbond_distance_HA
_geom_hbond_distance_DA
_geom_hbond_angle_DHA
N1 H1N O2 3_676 0.872(9) 1.916(10) 2.780(2) 171.0(19)
N2 H2N O1 3_776 0.862(9) 2.077(12) 2.886(2) 156.1(19)
N3 H3N O1 3_776 0.863(9) 2.236(15) 2.945(2) 139.3(18)

loop_
_geom_torsion_atom_site_label_1
_geom_torsion_atom_site_label_2
_geom_torsion_atom_site_label_3
_geom_torsion_atom_site_label_4
_geom_torsion_site_symmetry_1
_geom_torsion_site_symmetry_2
_geom_torsion_site_symmetry_3
_geom_torsion_site_symmetry_4
_geom_torsion
_geom_torsion_publ_flag
O2 P1 N1 C7 . . . . 178.66(14) ?
N3 P1 N1 C7 . . . . 53.27(16) ?
N2 P1 N1 C7 . . . . -56.46(16) ?
O2 P1 N2 C8 . . . . 57.27(18) ?
N3 P1 N2 C8 . . . . -177.42(15) ?
N1 P1 N2 C8 . . . . -60.53(17) ?
O2 P1 N3 C15 . . . . -28.7(2) ?
N2 P1 N3 C15 . . . . -155.21(16) ?
N1 P1 N3 C15 . . . . 91.30(17) ?
F1 C1 C2 C3 . . . . -179.31(17) ?
C6 C1 C2 C3 . . . . -1.7(3) ?
C1 C2 C3 C4 . . . . 0.1(3) ?
C2 C3 C4 C5 . . . . 1.1(3) ?
C3 C4 C5 C6 . . . . -0.7(3) ?
F1 C1 C6 C5 . . . . 179.64(15) ?
C2 C1 C6 C5 . . . . 2.0(3) ?
F1 C1 C6 C7 . . . . -2.4(3) ?
C2 C1 C6 C7 . . . . 179.95(17) ?
C4 C5 C6 C1 . . . . -0.8(3) ?
C4 C5 C6 C7 . . . . -178.77(17) ?
P1 N1 C7 O1 . . . . -8.6(2) ?
P1 N1 C7 C6 . . . . 170.55(12) ?
C1 C6 C7 O1 . . . . -37.7(3) ?
C5 C6 C7 O1 . . . . 140.17(18) ?
C1 C6 C7 N1 . . . . 143.13(17) ?
C5 C6 C7 N1 . . . . -39.0(2) ?
P1 N2 C8 C9 . . . . 6.1(3) ?
P1 N2 C8 C13 . . . . -172.26(15) ?
C13 C8 C9 C10 . . . . -1.7(3) ?
N2 C8 C9 C10 . . . . 179.93(18) ?
C8 C9 C10 C11 . . . . 1.1(3) ?
C9 C10 C11 C12 . . . . 0.3(3) ?
C9 C10 C11 C14 . . . . 179.3(2) ?
C10 C11 C12 C13 . . . . -0.9(3) ?
C14 C11 C12 C13 . . . . 180.0(2) ?
C11 C12 C13 C8 . . . . 0.3(3) ?
C9 C8 C13 C12 . . . . 1.0(3) ?
N2 C8 C13 C12 . . . . 179.47(19) ?
P1 N3 C15 C20 . . . . -144.91(18) ?
P1 N3 C15 C16 . . . . 41.9(3) ?
C20 C15 C16 C17 . . . . 4.9(3) ?
N3 C15 C16 C17 . . . . 178.1(2) ?
C15 C16 C17 C18 . . . . -3.0(4) ?
C16 C17 C18 C19 . . . . -1.2(4) ?
C16 C17 C18 C21 . . . . -178.0(2) ?
C17 C18 C19 C20 . . . . 3.3(4) ?
C21 C18 C19 C20 . . . . -179.9(2) ?
C16 C15 C20 C19 . . . . -2.8(3) ?
N3 C15 C20 C19 . . . . -176.1(2) ?
C18 C19 C20 C15 . . . . -1.4(4) ?

loop_
_cod_related_entry_id
_cod_related_entry_database
_cod_related_entry_code
1 ChemSpider 30656603
